data_7059380
loop_
_publ_author_name
'Debnath, Paresh'
'Singh, Keisham Surjit'
'Singh, Khaidem Kennedy'
'Sureshkumar Singh, S.'
'Siero\'n, Les\/law'
'Maniukiewicz, Waldemar'

_publ_section_title
;
 Di-butyltin(iv) complexes with azo-carboxylates: synthesis,
 characterization, crystal structures and their anti-diabetic assay
;
_journal_issue 15
_journal_name_full 'New Journal of Chemistry'
_journal_page_first 5862
_journal_page_last 5872
_journal_paper_doi 10.1039/D0NJ00536C
_journal_volume 44
_journal_year 2020
_chemical_formula_moiety 'C50 H58 N4 O8 Sn2'
_chemical_formula_sum 'C50 H58 N4 O8 Sn2'
_chemical_formula_weight 1080.38
_space_group_crystal_system triclinic
_space_group_IT_number 2
_space_group_name_Hall '-P 1'
_space_group_name_H-M_alt 'P -1'
_atom_sites_solution_hydrogens mixed
_audit_creation_method SHELXL-2014/7
_audit_update_record
;
2019-11-26 deposited with the CCDC.	2020-03-09 downloaded from the CCDC.
;
_cell_angle_alpha 76.859(2)
_cell_angle_beta 83.682(2)
_cell_angle_gamma 73.089(2)
_cell_formula_units_Z 2
_cell_length_a 8.5110(3)
_cell_length_b 14.2959(5)
_cell_length_c 21.9517(8)
_cell_measurement_reflns_used 9121
_cell_measurement_temperature 296(2)
_cell_measurement_theta_max 20.42
_cell_measurement_theta_min 2.18
_cell_volume 2485.74(16)
_computing_cell_refinement 'APEX2/SAINT (Bruker, 2004)'
_computing_data_collection 'APEX2 (Bruker, 2004)'
_computing_data_reduction 'SAINT/XPREP (Bruker, 2004)'
_computing_molecular_graphics 'ORTEP3 (Farrugia, 1997) and Mercury (Bruno et al., 2002)'
_computing_publication_material 'SHELXL-2014/7 (Sheldrick, 2014)'
_computing_structure_refinement 'SHELXL-2014/7 (Sheldrick, 2014)'
_computing_structure_solution 'SHELXT-2014/4 (Sheldrick, 2014)'
_diffrn_ambient_temperature 296(2)
_diffrn_measured_fraction_theta_full 0.997
_diffrn_measured_fraction_theta_max 0.997
_diffrn_measurement_device_type 'Bruker axs kappa apex2 CCD Diffractometer'
_diffrn_measurement_method '\w and \f scan'
_diffrn_radiation_monochromator graphite
_diffrn_radiation_source 'fine-focus sealed tube'
_diffrn_radiation_type MoK\a
_diffrn_radiation_wavelength 0.71073
_diffrn_reflns_av_R_equivalents 0.0659
_diffrn_reflns_av_unetI/netI 0.0633
_diffrn_reflns_Laue_measured_fraction_full 0.997
_diffrn_reflns_Laue_measured_fraction_max 0.997
_diffrn_reflns_limit_h_max 10
_diffrn_reflns_limit_h_min -10
_diffrn_reflns_limit_k_max 16
_diffrn_reflns_limit_k_min -16
_diffrn_reflns_limit_l_max 25
_diffrn_reflns_limit_l_min -25
_diffrn_reflns_number 48989
_diffrn_reflns_point_group_measured_fraction_full 0.997
_diffrn_reflns_point_group_measured_fraction_max 0.997
_diffrn_reflns_theta_full 24.764
_diffrn_reflns_theta_max 24.764
_diffrn_reflns_theta_min 2.182
_exptl_absorpt_coefficient_mu 1.060
_exptl_absorpt_correction_T_max 0.7451
_exptl_absorpt_correction_T_min 0.6679
_exptl_absorpt_correction_type multi-scan
_exptl_absorpt_process_details 'SADABS (Bruker, 2004)'
_exptl_crystal_colour red
_exptl_crystal_density_diffrn 1.443
_exptl_crystal_description block
_exptl_crystal_F_000 1100
_exptl_crystal_recrystallization_method 'Re-crystallisation from solvent: toluene'
_exptl_crystal_size_max 0.150
_exptl_crystal_size_mid 0.150
_exptl_crystal_size_min 0.100
_refine_diff_density_max 0.590
_refine_diff_density_min -0.929
_refine_diff_density_rms 0.074
_refine_ls_extinction_method none
_refine_ls_goodness_of_fit_ref 1.065
_refine_ls_hydrogen_treatment mixed
_refine_ls_matrix_type full
_refine_ls_number_parameters 659
_refine_ls_number_reflns 8478
_refine_ls_number_restraints 255
_refine_ls_restrained_S_all 1.071
_refine_ls_R_factor_all 0.1436
_refine_ls_R_factor_gt 0.0561
_refine_ls_shift/su_max 0.004
_refine_ls_shift/su_mean 0.000
_refine_ls_structure_factor_coef Fsqd
_refine_ls_weighting_details 'w=1/[\s^2^(Fo^2^)+(0.0285P)^2^+7.7375P] where P=(Fo^2^+2Fc^2^)/3'
_refine_ls_weighting_scheme calc
_refine_ls_wR_factor_gt 0.1016
_refine_ls_wR_factor_ref 0.1510
_reflns_Friedel_coverage 0.000
_reflns_number_gt 4052
_reflns_number_total 8478
_reflns_threshold_expression 'I > 2\s(I)'
_cod_data_source_file d0nj00536c2.cif
_cod_data_source_block SS7NEW1
_cod_depositor_comments
;Adding full bibliography for 7059378--7059381.cif.

 Adding full bibliography for 7059378--7059381.cif.
;
_cod_database_code 7059380
_shelx_shelxl_version_number 2014/7
_shelx_space_group_comment
;
The symmetry employed for this shelxl refinement is uniquely defined
by the following loop, which should always be used as a source of
symmetry information in preference to the above space-group names.
They are only intended as comments.
;
_shelx_estimated_absorpt_t_min 0.857
_shelx_estimated_absorpt_t_max 0.901

loop_
_space_group_symop_operation_xyz
'x, y, z'
'-x, -y, -z'

loop_
_atom_site_label
_atom_site_type_symbol
_atom_site_fract_x
_atom_site_fract_y
_atom_site_fract_z
_atom_site_U_iso_or_equiv
_atom_site_adp_type
_atom_site_occupancy
_atom_site_site_symmetry_order
_atom_site_calc_flag
_atom_site_refinement_flags_posn
_atom_site_refinement_flags_adp
_atom_site_refinement_flags_occupancy
_atom_site_disorder_assembly
_atom_site_disorder_group
C1 C 0.7203(9) -0.5869(5) 0.5824(4) 0.081(2) Uani 1 1 d . . . . .
H1 H 0.7660 -0.5716 0.5422 0.097 Uiso 1 1 calc R U . . .
C2 C 0.7865(11) -0.6775(6) 0.6205(5) 0.099(3) Uani 1 1 d . . . . .
H2 H 0.8779 -0.7227 0.6064 0.119 Uiso 1 1 calc R U . . .
C3 C 0.7176(13) -0.7014(7) 0.6795(5) 0.105(3) Uani 1 1 d . . . . .
H3 H 0.7618 -0.7634 0.7049 0.126 Uiso 1 1 calc R U . . .
C4 C 0.5860(12) -0.6357(7) 0.7010(5) 0.100(3) Uani 1 1 d . . . . .
H4 H 0.5412 -0.6528 0.7412 0.119 Uiso 1 1 calc R U . . .
C5 C 0.5167(10) -0.5423(6) 0.6633(4) 0.076(2) Uani 1 1 d . . . . .
C6 C 0.3785(11) -0.4721(6) 0.6851(4) 0.090(3) Uani 1 1 d . . . . .
H6 H 0.3349 -0.4887 0.7255 0.108 Uiso 1 1 calc R U . . .
C7 C 0.3089(10) -0.3831(6) 0.6494(4) 0.082(2) Uani 1 1 d . . . . .
H7 H 0.2173 -0.3406 0.6656 0.098 Uiso 1 1 calc R U . . .
C8 C 0.3707(9) -0.3513(6) 0.5874(4) 0.068(2) Uani 1 1 d . . . . .
C9 C 0.5133(8) -0.4207(5) 0.5643(4) 0.0613(19) Uani 1 1 d . . . . .
C10 C 0.5863(9) -0.5178(5) 0.6031(4) 0.067(2) Uani 1 1 d . . . . .
C11 C 0.6241(9) -0.2955(5) 0.4126(4) 0.0622(19) Uani 1 1 d . . . . .
C12 C 0.7628(9) -0.3683(6) 0.3983(4) 0.080(2) Uani 1 1 d . . . . .
H12 H 0.7976 -0.4283 0.4268 0.096 Uiso 1 1 calc R U . . .
C13 C 0.8483(10) -0.3515(7) 0.3423(5) 0.092(3) Uani 1 1 d . . . . .
H13 H 0.9412 -0.4005 0.3329 0.110 Uiso 1 1 calc R U . . .
C14 C 0.7985(10) -0.2625(7) 0.2993(4) 0.092(3) Uani 1 1 d . . . . .
H14 H 0.8568 -0.2513 0.2612 0.110 Uiso 1 1 calc R U . . .
C15 C 0.6629(10) -0.1919(6) 0.3139(4) 0.084(2) Uani 1 1 d . . . . .
H15 H 0.6296 -0.1320 0.2852 0.101 Uiso 1 1 calc R U . . .
C16 C 0.5719(9) -0.2058(5) 0.3700(4) 0.067(2) Uani 1 1 d . . . . .
C17 C 0.4250(10) -0.1226(6) 0.3808(5) 0.081(2) Uani 1 1 d . . . . .
C18 C 0.298(2) 0.0846(9) 0.4477(11) 0.124(5) Uani 0.704(12) 1 d D U P A 1
H18A H 0.3641 0.0457 0.4829 0.149 Uiso 0.704(12) 1 calc R U P A 1
H18B H 0.3726 0.0877 0.4111 0.149 Uiso 0.704(12) 1 calc R U P A 1
C19 C 0.2330(19) 0.1875(8) 0.4587(7) 0.134(5) Uani 0.704(12) 1 d D U P A 1
H19A H 0.1570 0.1869 0.4950 0.161 Uiso 0.704(12) 1 calc R U P A 1
H19B H 0.3234 0.2095 0.4683 0.161 Uiso 0.704(12) 1 calc R U P A 1
C20 C 0.148(2) 0.2604(9) 0.4051(8) 0.135(5) Uani 0.704(12) 1 d D U P A 1
H20A H 0.0636 0.2368 0.3919 0.162 Uiso 0.704(12) 1 calc R U P A 1
H20B H 0.2253 0.2702 0.3700 0.162 Uiso 0.704(12) 1 calc R U P A 1
C21 C 0.068(2) 0.3610(10) 0.4285(9) 0.140(5) Uani 0.704(12) 1 d D U P A 1
H21A H 0.0110 0.4109 0.3951 0.210 Uiso 0.704(12) 1 calc R U P A 1
H21B H -0.0081 0.3501 0.4633 0.210 Uiso 0.704(12) 1 calc R U P A 1
H21C H 0.1527 0.3833 0.4415 0.210 Uiso 0.704(12) 1 calc R U P A 1
C18' C 0.228(6) 0.0966(18) 0.434(3) 0.129(8) Uani 0.296(12) 1 d D U P A 2
H18C H 0.2524 0.0926 0.4771 0.155 Uiso 0.296(12) 1 calc R U P A 2
H18D H 0.3312 0.0844 0.4100 0.155 Uiso 0.296(12) 1 calc R U P A 2
C19' C 0.127(4) 0.2009(17) 0.4092(19) 0.126(6) Uani 0.296(12) 1 d D U P A 2
H19C H 0.1287 0.2122 0.3639 0.152 Uiso 0.296(12) 1 calc R U P A 2
H19D H 0.0144 0.2088 0.4251 0.152 Uiso 0.296(12) 1 calc R U P A 2
C20' C 0.193(5) 0.2765(18) 0.428(2) 0.134(7) Uani 0.296(12) 1 d D U P A 2
H20C H 0.3112 0.2603 0.4203 0.161 Uiso 0.296(12) 1 calc R U P A 2
H20D H 0.1673 0.2770 0.4717 0.161 Uiso 0.296(12) 1 calc R U P A 2
C21' C 0.112(5) 0.3786(18) 0.388(2) 0.142(8) Uani 0.296(12) 1 d D U P A 2
H21D H 0.1513 0.4287 0.3986 0.213 Uiso 0.296(12) 1 calc R U P A 2
H21E H 0.1378 0.3773 0.3442 0.213 Uiso 0.296(12) 1 calc R U P A 2
H21F H -0.0055 0.3939 0.3954 0.213 Uiso 0.296(12) 1 calc R U P A 2
C22 C -0.0051(12) -0.0295(9) 0.3687(6) 0.167(5) Uani 1 1 d D U . . .
H22A H 0.0582 -0.0213 0.3292 0.201 Uiso 1 1 calc R U . . .
H22B H 0.0026 -0.1002 0.3809 0.201 Uiso 1 1 calc R U . . .
C23 C -0.1855(15) 0.0208(10) 0.3513(7) 0.192(5) Uani 1 1 d D U . . .
H23A H -0.2177 -0.0175 0.3260 0.230 Uiso 1 1 calc R U . . .
H23B H -0.2554 0.0198 0.3893 0.230 Uiso 1 1 calc R U . . .
C24 C -0.2101(15) 0.1157(9) 0.3196(7) 0.184(5) Uani 1 1 d D U . . .
H24A H -0.1397 0.1157 0.2817 0.221 Uiso 1 1 calc R U . . .
H24B H -0.1748 0.1527 0.3449 0.221 Uiso 1 1 calc R U . . .
C25 C -0.3842(13) 0.1712(9) 0.3014(6) 0.166(5) Uani 1 1 d D U . . .
H25A H -0.3877 0.2378 0.2791 0.248 Uiso 1 1 calc R U . . .
H25B H -0.4201 0.1369 0.2750 0.248 Uiso 1 1 calc R U . . .
H25C H -0.4554 0.1741 0.3384 0.248 Uiso 1 1 calc R U . . .
C26 C 0.1088(14) 0.0407(8) -0.1243(6) 0.100(3) Uani 1 1 d . . . . .
C27 C 0.1965(16) -0.0335(9) -0.1560(6) 0.129(4) Uani 1 1 d . . . . .
H27 H 0.1676 -0.0321 -0.1959 0.155 Uiso 1 1 calc R U . . .
C28 C 0.3247(18) -0.1084(9) -0.1290(7) 0.141(5) Uani 1 1 d . . . . .
H28 H 0.3819 -0.1580 -0.1506 0.169 Uiso 1 1 calc R U . . .
C29 C 0.3698(15) -0.1114(8) -0.0710(7) 0.138(5) Uani 1 1 d . . . . .
H29 H 0.4570 -0.1630 -0.0530 0.166 Uiso 1 1 calc R U . . .
C30 C 0.2855(12) -0.0373(7) -0.0383(5) 0.114(3) Uani 1 1 d . . . . .
H30 H 0.3170 -0.0393 0.0013 0.137 Uiso 1 1 calc R U . . .
C31 C 0.1538(11) 0.0400(6) -0.0650(5) 0.090(3) Uani 1 1 d . . . . .
C32 C 0.0636(10) 0.1184(6) -0.0325(4) 0.080(2) Uani 1 1 d . . . . .
C33 C -0.0721(11) 0.1977(7) -0.0620(4) 0.084(2) Uani 1 1 d . . . . .
C34 C -0.1092(12) 0.1925(7) -0.1232(5) 0.097(3) Uani 1 1 d . . . . .
H34 H -0.1946 0.2425 -0.1438 0.117 Uiso 1 1 calc R U . . .
C35 C -0.0263(14) 0.1194(9) -0.1513(5) 0.113(3) Uani 1 1 d . . . . .
H35 H -0.0574 0.1191 -0.1906 0.136 Uiso 1 1 calc R U . . .
C36 C 0.0947(9) 0.1695(6) 0.1166(4) 0.076(2) Uani 1 1 d . . . . .
C37 C 0.2261(10) 0.0889(7) 0.1393(5) 0.101(3) Uani 1 1 d . . . . .
H37 H 0.2772 0.0424 0.1147 0.121 Uiso 1 1 calc R U . . .
C38 C 0.2808(12) 0.0777(8) 0.1978(5) 0.116(4) Uani 1 1 d . . . . .
H38 H 0.3679 0.0232 0.2126 0.140 Uiso 1 1 calc R U . . .
C39 C 0.2089(12) 0.1456(8) 0.2343(5) 0.112(3) Uani 1 1 d . . . . .
H39 H 0.2479 0.1382 0.2736 0.135 Uiso 1 1 calc R U . . .
C40 C 0.0784(11) 0.2247(7) 0.2126(4) 0.095(3) Uani 1 1 d . . . . .
H40 H 0.0285 0.2704 0.2379 0.114 Uiso 1 1 calc R U . . .
C41 C 0.0190(10) 0.2385(6) 0.1540(4) 0.080(2) Uani 1 1 d . . . . .
C42 C -0.1248(11) 0.3264(7) 0.1361(5) 0.095(3) Uani 1 1 d . . . . .
C43 C -0.5540(17) 0.4069(10) 0.1332(7) 0.206(6) Uani 1 1 d D U . . .
H43A H -0.6188 0.3785 0.1126 0.247 Uiso 1 1 calc R U . . .
H43B H -0.4929 0.3545 0.1653 0.247 Uiso 1 1 calc R U . . .
C44 C -0.666(2) 0.4919(13) 0.1623(9) 0.274(8) Uani 1 1 d D U . . .
H44A H -0.6017 0.5221 0.1819 0.329 Uiso 1 1 calc R U . . .
H44B H -0.7317 0.5429 0.1309 0.329 Uiso 1 1 calc R U . . .
C45 C -0.765(3) 0.4457(15) 0.2068(10) 0.308(9) Uani 1 1 d D U . . .
H45A H -0.7108 0.4174 0.2462 0.370 Uiso 1 1 calc R U . . .
H45B H -0.7912 0.3932 0.1922 0.370 Uiso 1 1 calc R U . . .
C46 C -0.912(2) 0.5266(13) 0.2138(9) 0.283(9) Uani 1 1 d D U . . .
H46A H -0.9878 0.5013 0.2440 0.424 Uiso 1 1 calc R U . . .
H46B H -0.8822 0.5779 0.2278 0.424 Uiso 1 1 calc R U . . .
H46C H -0.9621 0.5539 0.1742 0.424 Uiso 1 1 calc R U . . .
C47 C -0.228(3) 0.5741(15) 0.0440(12) 0.131(7) Uani 0.516(14) 1 d D U P B 3
H47A H -0.1269 0.5412 0.0656 0.157 Uiso 0.516(14) 1 calc R U P B 3
H47B H -0.1996 0.5823 -0.0005 0.157 Uiso 0.516(14) 1 calc R U P B 3
C48 C -0.291(3) 0.6741(15) 0.0583(10) 0.147(6) Uani 0.516(14) 1 d D U P B 3
H48A H -0.1991 0.7031 0.0523 0.176 Uiso 0.516(14) 1 calc R U P B 3
H48B H -0.3684 0.7138 0.0268 0.176 Uiso 0.516(14) 1 calc R U P B 3
C49 C -0.370(4) 0.688(2) 0.1187(11) 0.154(7) Uani 0.516(14) 1 d D U P B 3
H49A H -0.2921 0.6521 0.1506 0.184 Uiso 0.516(14) 1 calc R U P B 3
H49B H -0.4606 0.6578 0.1260 0.184 Uiso 0.516(14) 1 calc R U P B 3
C50 C -0.437(7) 0.794(3) 0.128(2) 0.160(11) Uani 0.516(14) 1 d D U P B 3
H50A H -0.4865 0.7938 0.1696 0.241 Uiso 0.516(14) 1 calc R U P B 3
H50B H -0.3492 0.8251 0.1227 0.241 Uiso 0.516(14) 1 calc R U P B 3
H50C H -0.5183 0.8308 0.0980 0.241 Uiso 0.516(14) 1 calc R U P B 3
C48' C -0.408(3) 0.6564(18) 0.1020(13) 0.142(7) Uani 0.484(14) 1 d D U P B 4
H48C H -0.5142 0.6826 0.0831 0.171 Uiso 0.484(14) 1 calc R U P B 4
H48D H -0.4271 0.6260 0.1454 0.171 Uiso 0.484(14) 1 calc R U P B 4
C47' C -0.303(4) 0.5760(17) 0.0692(14) 0.138(7) Uani 0.484(14) 1 d D U P B 4
H47C H -0.1987 0.5484 0.0890 0.166 Uiso 0.484(14) 1 calc R U P B 4
H47D H -0.2813 0.6069 0.0262 0.166 Uiso 0.484(14) 1 calc R U P B 4
C49' C -0.340(4) 0.7408(19) 0.1005(13) 0.149(7) Uani 0.484(14) 1 d D U P B 4
H49C H -0.3376 0.7779 0.0577 0.178 Uiso 0.484(14) 1 calc R U P B 4
H49D H -0.2272 0.7142 0.1132 0.178 Uiso 0.484(14) 1 calc R U P B 4
C50' C -0.433(7) 0.813(3) 0.142(2) 0.146(9) Uani 0.484(14) 1 d D U P B 4
H50D H -0.3809 0.8648 0.1381 0.220 Uiso 0.484(14) 1 calc R U P B 4
H50E H -0.5443 0.8411 0.1289 0.220 Uiso 0.484(14) 1 calc R U P B 4
H50F H -0.4337 0.7772 0.1846 0.220 Uiso 0.484(14) 1 calc R U P B 4
N1 N 0.5893(6) -0.4007(4) 0.5091(3) 0.0619(16) Uani 1 1 d . . . . .
N2 N 0.5386(7) -0.3153(4) 0.4698(3) 0.0619(16) Uani 1 1 d D . . . .
N3 N 0.0408(9) 0.1785(6) 0.0570(4) 0.0820(19) Uani 1 1 d D . . . .
N4 N 0.1129(8) 0.1120(5) 0.0233(4) 0.0796(19) Uani 1 1 d . . . . .
O1 O 0.3058(6) -0.2689(4) 0.5537(3) 0.0873(16) Uani 1 1 d . . . . .
O2 O 0.3406(6) -0.1342(3) 0.4328(3) 0.0850(16) Uani 1 1 d . . . . .
O3 O 0.3875(7) -0.0467(4) 0.3391(3) 0.120(2) Uani 1 1 d . . . . .
O4 O 0.0892(7) -0.0850(4) 0.5193(3) 0.129(3) Uani 1 1 d . . . . .
O5 O -0.1498(7) 0.2665(5) -0.0357(3) 0.1003(19) Uani 1 1 d . . . . .
O6 O -0.1839(7) 0.3392(4) 0.0821(3) 0.1015(19) Uani 1 1 d . . . . .
O7 O -0.1877(9) 0.3825(5) 0.1726(3) 0.141(3) Uani 1 1 d . . . . .
O8 O -0.3988(8) 0.4232(5) -0.0122(3) 0.132(3) Uani 1 1 d . . . . .
Sn1 Sn 0.13461(8) -0.00311(4) 0.43396(3) 0.1090(3) Uani 1 1 d . . . . .
Sn2 Sn -0.39283(10) 0.46779(5) 0.06816(3) 0.1176(3) Uani 1 1 d . . . . .
H2A H 0.454(5) -0.276(4) 0.483(3) 0.06(2) Uiso 1 1 d D . . . .
H3A H -0.044(6) 0.224(4) 0.043(4) 0.10(3) Uiso 1 1 d D . . . .

loop_
_atom_site_aniso_label
_atom_site_aniso_U_11
_atom_site_aniso_U_22
_atom_site_aniso_U_33
_atom_site_aniso_U_23
_atom_site_aniso_U_13
_atom_site_aniso_U_12
C1 0.072(5) 0.057(5) 0.101(6) -0.003(5) -0.020(5) -0.005(4)
C2 0.076(6) 0.067(6) 0.141(9) -0.008(6) -0.033(6) 0.002(5)
C3 0.114(8) 0.063(6) 0.130(9) 0.005(6) -0.048(7) -0.016(6)
C4 0.111(8) 0.080(6) 0.106(7) -0.003(6) -0.032(6) -0.026(6)
C5 0.075(6) 0.062(5) 0.093(7) -0.007(5) -0.023(5) -0.021(4)
C6 0.094(7) 0.082(6) 0.090(6) -0.009(5) -0.009(5) -0.023(5)
C7 0.073(5) 0.071(5) 0.094(7) -0.022(5) -0.002(5) -0.006(4)
C8 0.069(5) 0.058(5) 0.077(6) -0.018(4) -0.010(4) -0.012(4)
C9 0.054(4) 0.048(4) 0.077(6) -0.014(4) -0.011(4) -0.005(3)
C10 0.066(5) 0.050(4) 0.090(6) -0.013(4) -0.026(4) -0.013(4)
C11 0.058(5) 0.052(4) 0.077(6) -0.017(4) -0.011(4) -0.009(4)
C12 0.067(5) 0.066(5) 0.098(7) -0.024(5) -0.002(5) -0.001(4)
C13 0.067(6) 0.086(6) 0.119(8) -0.043(6) 0.007(6) -0.003(5)
C14 0.076(6) 0.091(6) 0.103(7) -0.031(6) 0.018(5) -0.016(5)
C15 0.074(6) 0.079(6) 0.095(7) -0.023(5) 0.003(5) -0.013(5)
C16 0.063(5) 0.061(5) 0.077(6) -0.019(4) -0.004(4) -0.010(4)
C17 0.082(6) 0.050(5) 0.095(7) -0.003(5) -0.009(5) 0.000(4)
C18 0.117(12) 0.065(7) 0.183(12) -0.024(8) -0.004(10) -0.016(7)
C19 0.129(10) 0.084(7) 0.191(11) -0.038(8) -0.030(8) -0.016(7)
C20 0.112(9) 0.086(8) 0.200(12) -0.027(9) -0.033(8) -0.009(8)
C21 0.112(10) 0.090(8) 0.213(14) -0.034(9) -0.023(10) -0.014(7)
C18' 0.126(15) 0.066(11) 0.185(14) -0.036(11) -0.012(13) -0.002(11)
C19' 0.119(12) 0.073(10) 0.189(12) -0.040(10) -0.027(10) -0.014(10)
C20' 0.119(11) 0.081(10) 0.204(13) -0.035(11) -0.034(10) -0.013(10)
C21' 0.119(13) 0.084(11) 0.215(16) -0.017(13) -0.030(13) -0.018(11)
C22 0.092(7) 0.142(9) 0.228(12) -0.013(9) -0.036(8) 0.019(7)
C23 0.152(9) 0.147(10) 0.221(12) -0.011(9) 0.032(9) 0.009(9)
C24 0.160(10) 0.140(10) 0.200(12) -0.028(9) 0.058(9) 0.011(9)
C25 0.104(9) 0.166(11) 0.214(13) -0.032(10) -0.067(8) -0.001(8)
C26 0.120(9) 0.089(7) 0.098(8) -0.024(7) 0.023(7) -0.043(7)
C27 0.154(11) 0.104(8) 0.137(10) -0.045(8) 0.025(9) -0.045(8)
C28 0.171(13) 0.100(9) 0.146(12) -0.044(9) 0.055(11) -0.035(9)
C29 0.140(10) 0.099(8) 0.138(11) -0.012(8) 0.035(9) 0.003(7)
C30 0.107(8) 0.098(7) 0.113(8) -0.010(6) 0.032(6) -0.013(6)
C31 0.077(6) 0.070(6) 0.109(8) 0.001(6) 0.023(6) -0.023(5)
C32 0.082(6) 0.074(6) 0.073(6) 0.001(5) 0.009(5) -0.021(5)
C33 0.088(6) 0.083(6) 0.074(7) -0.005(5) 0.003(5) -0.023(5)
C34 0.101(7) 0.097(7) 0.092(8) -0.022(6) -0.012(6) -0.020(6)
C35 0.127(9) 0.109(8) 0.114(9) -0.030(7) -0.001(7) -0.042(7)
C36 0.069(5) 0.075(5) 0.075(6) 0.003(5) -0.008(5) -0.016(4)
C37 0.084(6) 0.094(7) 0.099(7) 0.009(6) -0.014(5) -0.004(5)
C38 0.079(7) 0.127(9) 0.111(9) 0.016(7) -0.031(6) -0.001(6)
C39 0.093(8) 0.127(9) 0.104(8) 0.001(7) -0.034(6) -0.016(7)
C40 0.086(6) 0.103(7) 0.087(7) 0.002(5) -0.020(5) -0.023(5)
C41 0.076(6) 0.079(6) 0.075(6) 0.001(5) -0.022(5) -0.014(5)
C42 0.093(7) 0.090(7) 0.090(7) -0.017(6) -0.021(6) -0.001(5)
C43 0.185(13) 0.168(13) 0.217(14) -0.044(10) -0.043(11) 0.040(10)
C44 0.256(17) 0.215(16) 0.313(18) -0.006(13) 0.013(14) -0.051(12)
C45 0.28(2) 0.235(18) 0.39(2) -0.029(16) 0.037(17) -0.072(14)
C46 0.26(2) 0.215(18) 0.36(2) -0.084(17) 0.043(19) -0.035(16)
C47 0.148(16) 0.119(11) 0.131(15) -0.020(11) 0.022(12) -0.060(12)
C48 0.172(13) 0.138(11) 0.148(12) -0.033(10) 0.032(9) -0.082(11)
C49 0.180(13) 0.148(13) 0.151(13) -0.038(11) 0.036(11) -0.084(12)
C50 0.192(19) 0.163(19) 0.16(2) -0.045(17) 0.025(18) -0.098(18)
C48' 0.169(13) 0.141(12) 0.138(13) -0.046(10) 0.026(10) -0.076(11)
C47' 0.172(16) 0.119(11) 0.131(15) -0.049(11) 0.016(11) -0.044(12)
C49' 0.173(13) 0.141(13) 0.152(14) -0.037(11) 0.038(11) -0.086(12)
C50' 0.185(18) 0.161(17) 0.141(19) -0.052(14) 0.003(16) -0.109(15)
N1 0.053(4) 0.040(3) 0.090(5) -0.013(3) -0.016(3) -0.004(3)
N2 0.053(4) 0.049(4) 0.082(5) -0.021(4) -0.009(4) -0.001(3)
N3 0.075(5) 0.082(5) 0.075(5) -0.002(4) -0.011(4) -0.007(4)
N4 0.074(5) 0.070(4) 0.082(5) -0.002(4) 0.013(4) -0.017(4)
O1 0.081(4) 0.059(3) 0.097(4) -0.010(3) 0.002(3) 0.012(3)
O2 0.080(4) 0.054(3) 0.094(4) -0.008(3) 0.015(3) 0.010(3)
O3 0.112(5) 0.080(4) 0.116(5) 0.004(4) 0.012(4) 0.030(3)
O4 0.121(5) 0.056(3) 0.148(6) 0.009(3) 0.054(4) 0.026(3)
O5 0.104(5) 0.095(4) 0.086(4) -0.020(4) -0.018(3) 0.002(4)
O6 0.107(4) 0.095(4) 0.085(4) -0.017(3) -0.040(4) 0.011(3)
O7 0.147(6) 0.123(6) 0.121(6) -0.038(5) -0.042(5) 0.033(5)
O8 0.153(6) 0.112(5) 0.101(5) -0.043(4) -0.060(4) 0.045(4)
Sn1 0.0978(5) 0.0516(3) 0.1350(6) 0.0009(3) 0.0256(4) 0.0184(3)
Sn2 0.1304(6) 0.0979(5) 0.0984(5) -0.0284(4) -0.0407(4) 0.0278(4)

loop_
_atom_type_symbol
_atom_type_description
_atom_type_scat_dispersion_real
_atom_type_scat_dispersion_imag
_atom_type_scat_source
C C 0.0033 0.0016 'International Tables Vol C Tables 4.2.6.8 and 6.1.1.4'
H H 0.0000 0.0000 'International Tables Vol C Tables 4.2.6.8 and 6.1.1.4'
N N 0.0061 0.0033 'International Tables Vol C Tables 4.2.6.8 and 6.1.1.4'
O O 0.0106 0.0060 'International Tables Vol C Tables 4.2.6.8 and 6.1.1.4'
Sn Sn -0.6537 1.4246 'International Tables Vol C Tables 4.2.6.8 and 6.1.1.4'

loop_
_geom_angle_atom_site_label_1
_geom_angle_atom_site_label_2
_geom_angle_atom_site_label_3
_geom_angle
_geom_angle_site_symmetry_1
_geom_angle_site_symmetry_3
_geom_angle_publ_flag
C2 C1 C10 120.9(8) . . ?
C2 C1 H1 119.6 . . ?
C10 C1 H1 119.6 . . ?
C1 C2 C3 119.9(9) . . ?
C1 C2 H2 120.0 . . ?
C3 C2 H2 120.0 . . ?
C4 C3 C2 120.7(9) . . ?
C4 C3 H3 119.7 . . ?
C2 C3 H3 119.7 . . ?
C3 C4 C5 120.6(10) . . ?
C3 C4 H4 119.7 . . ?
C5 C4 H4 119.7 . . ?
C10 C5 C4 118.9(8) . . ?
C10 C5 C6 119.6(7) . . ?
C4 C5 C6 121.5(9) . . ?
C7 C6 C5 122.4(8) . . ?
C7 C6 H6 118.8 . . ?
C5 C6 H6 118.8 . . ?
C6 C7 C8 122.2(8) . . ?
C6 C7 H7 118.9 . . ?
C8 C7 H7 118.9 . . ?
O1 C8 C7 122.6(7) . . ?
O1 C8 C9 120.7(7) . . ?
C7 C8 C9 116.7(7) . . ?
N1 C9 C8 124.0(6) . . ?
N1 C9 C10 115.3(6) . . ?
C8 C9 C10 120.6(7) . . ?
C1 C10 C5 119.1(7) . . ?
C1 C10 C9 122.4(8) . . ?
C5 C10 C9 118.5(7) . . ?
C12 C11 C16 120.1(8) . . ?
C12 C11 N2 118.5(7) . . ?
C16 C11 N2 121.4(6) . . ?
C13 C12 C11 119.9(8) . . ?
C13 C12 H12 120.0 . . ?
C11 C12 H12 120.0 . . ?
C12 C13 C14 120.9(8) . . ?
C12 C13 H13 119.6 . . ?
C14 C13 H13 119.6 . . ?
C15 C14 C13 118.6(8) . . ?
C15 C14 H14 120.7 . . ?
C13 C14 H14 120.7 . . ?
C14 C15 C16 122.6(8) . . ?
C14 C15 H15 118.7 . . ?
C16 C15 H15 118.7 . . ?
C15 C16 C11 118.0(7) . . ?
C15 C16 C17 117.7(7) . . ?
C11 C16 C17 124.3(7) . . ?
O3 C17 O2 122.7(7) . . ?
O3 C17 C16 119.0(8) . . ?
O2 C17 C16 118.3(7) . . ?
C19 C18 Sn1 122.0(11) . . ?
C19 C18 H18A 106.8 . . ?
Sn1 C18 H18A 106.8 . . ?
C19 C18 H18B 106.8 . . ?
Sn1 C18 H18B 106.8 . . ?
H18A C18 H18B 106.7 . . ?
C20 C19 C18 113.9(13) . . ?
C20 C19 H19A 108.8 . . ?
C18 C19 H19A 108.8 . . ?
C20 C19 H19B 108.8 . . ?
C18 C19 H19B 108.8 . . ?
H19A C19 H19B 107.7 . . ?
C19 C20 C21 106.4(13) . . ?
C19 C20 H20A 110.4 . . ?
C21 C20 H20A 110.4 . . ?
C19 C20 H20B 110.4 . . ?
C21 C20 H20B 110.4 . . ?
H20A C20 H20B 108.6 . . ?
C20 C21 H21A 109.5 . . ?
C20 C21 H21B 109.5 . . ?
H21A C21 H21B 109.5 . . ?
C20 C21 H21C 109.5 . . ?
H21A C21 H21C 109.5 . . ?
H21B C21 H21C 109.5 . . ?
C19' C18' Sn1 116(2) . . ?
C19' C18' H18C 108.2 . . ?
Sn1 C18' H18C 108.2 . . ?
C19' C18' H18D 108.2 . . ?
Sn1 C18' H18D 108.2 . . ?
H18C C18' H18D 107.4 . . ?
C20' C19' C18' 111.4(19) . . ?
C20' C19' H19C 109.3 . . ?
C18' C19' H19C 109.3 . . ?
C20' C19' H19D 109.3 . . ?
C18' C19' H19D 109.3 . . ?
H19C C19' H19D 108.0 . . ?
C19' C20' C21' 107.7(18) . . ?
C19' C20' H20C 110.2 . . ?
C21' C20' H20C 110.2 . . ?
C19' C20' H20D 110.2 . . ?
C21' C20' H20D 110.2 . . ?
H20C C20' H20D 108.5 . . ?
C20' C21' H21D 109.5 . . ?
C20' C21' H21E 109.5 . . ?
H21D C21' H21E 109.5 . . ?
C20' C21' H21F 109.5 . . ?
H21D C21' H21F 109.5 . . ?
H21E C21' H21F 109.5 . . ?
C23 C22 Sn1 130.2(10) . . ?
C23 C22 H22A 104.7 . . ?
Sn1 C22 H22A 104.7 . . ?
C23 C22 H22B 104.7 . . ?
Sn1 C22 H22B 104.7 . . ?
H22A C22 H22B 105.7 . . ?
C24 C23 C22 112.9(12) . . ?
C24 C23 H23A 109.0 . . ?
C22 C23 H23A 109.0 . . ?
C24 C23 H23B 109.0 . . ?
C22 C23 H23B 109.0 . . ?
H23A C23 H23B 107.8 . . ?
C23 C24 C25 116.5(12) . . ?
C23 C24 H24A 108.2 . . ?
C25 C24 H24A 108.2 . . ?
C23 C24 H24B 108.2 . . ?
C25 C24 H24B 108.2 . . ?
H24A C24 H24B 107.3 . . ?
C24 C25 H25A 109.5 . . ?
C24 C25 H25B 109.5 . . ?
H25A C25 H25B 109.5 . . ?
C24 C25 H25C 109.5 . . ?
H25A C25 H25C 109.5 . . ?
H25B C25 H25C 109.5 . . ?
C27 C26 C31 119.9(11) . . ?
C27 C26 C35 121.5(12) . . ?
C31 C26 C35 118.6(10) . . ?
C28 C27 C26 120.5(13) . . ?
C28 C27 H27 119.7 . . ?
C26 C27 H27 119.7 . . ?
C29 C28 C27 120.7(12) . . ?
C29 C28 H28 119.7 . . ?
C27 C28 H28 119.7 . . ?
C28 C29 C30 120.1(12) . . ?
C28 C29 H29 119.9 . . ?
C30 C29 H29 119.9 . . ?
C29 C30 C31 120.0(11) . . ?
C29 C30 H30 120.0 . . ?
C31 C30 H30 120.0 . . ?
C26 C31 C30 118.7(10) . . ?
C26 C31 C32 119.7(9) . . ?
C30 C31 C32 121.6(11) . . ?
N4 C32 C31 116.0(9) . . ?
N4 C32 C33 124.1(8) . . ?
C31 C32 C33 119.9(9) . . ?
O5 C33 C34 122.2(9) . . ?
O5 C33 C32 121.3(9) . . ?
C34 C33 C32 116.5(9) . . ?
C35 C34 C33 122.2(10) . . ?
C35 C34 H34 118.9 . . ?
C33 C34 H34 118.9 . . ?
C34 C35 C26 123.0(11) . . ?
C34 C35 H35 118.5 . . ?
C26 C35 H35 118.5 . . ?
C37 C36 C41 119.3(8) . . ?
C37 C36 N3 119.0(9) . . ?
C41 C36 N3 121.6(7) . . ?
C38 C37 C36 120.3(10) . . ?
C38 C37 H37 119.8 . . ?
C36 C37 H37 119.8 . . ?
C39 C38 C37 120.8(9) . . ?
C39 C38 H38 119.6 . . ?
C37 C38 H38 119.6 . . ?
C38 C39 C40 119.3(10) . . ?
C38 C39 H39 120.4 . . ?
C40 C39 H39 120.4 . . ?
C39 C40 C41 121.7(10) . . ?
C39 C40 H40 119.1 . . ?
C41 C40 H40 119.1 . . ?
C40 C41 C36 118.5(8) . . ?
C40 C41 C42 116.6(9) . . ?
C36 C41 C42 124.8(8) . . ?
O7 C42 O6 121.7(8) . . ?
O7 C42 C41 120.8(9) . . ?
O6 C42 C41 117.5(9) . . ?
C44 C43 Sn2 107.0(10) . . ?
C44 C43 H43A 110.3 . . ?
Sn2 C43 H43A 110.3 . . ?
C44 C43 H43B 110.3 . . ?
Sn2 C43 H43B 110.3 . . ?
H43A C43 H43B 108.6 . . ?
C45 C44 C43 104.1(16) . . ?
C45 C44 H44A 110.9 . . ?
C43 C44 H44A 110.9 . . ?
C45 C44 H44B 110.9 . . ?
C43 C44 H44B 110.9 . . ?
H44A C44 H44B 109.0 . . ?
C44 C45 C46 103.7(16) . . ?
C44 C45 H45A 111.0 . . ?
C46 C45 H45A 111.0 . . ?
C44 C45 H45B 111.0 . . ?
C46 C45 H45B 111.0 . . ?
H45A C45 H45B 109.0 . . ?
C45 C46 H46A 109.5 . . ?
C45 C46 H46B 109.5 . . ?
H46A C46 H46B 109.5 . . ?
C45 C46 H46C 109.5 . . ?
H46A C46 H46C 109.5 . . ?
H46B C46 H46C 109.5 . . ?
C48 C47 Sn2 118.8(15) . . ?
C48 C47 H47A 107.6 . . ?
Sn2 C47 H47A 107.6 . . ?
C48 C47 H47B 107.6 . . ?
Sn2 C47 H47B 107.6 . . ?
H47A C47 H47B 107.0 . . ?
C49 C48 C47 121.2(18) . . ?
C49 C48 H48A 107.0 . . ?
C47 C48 H48A 107.0 . . ?
C49 C48 H48B 107.0 . . ?
C47 C48 H48B 107.0 . . ?
H48A C48 H48B 106.8 . . ?
C48 C49 C50 117(2) . . ?
C48 C49 H49A 108.0 . . ?
C50 C49 H49A 108.0 . . ?
C48 C49 H49B 108.0 . . ?
C50 C49 H49B 108.0 . . ?
H49A C49 H49B 107.2 . . ?
C49 C50 H50A 109.5 . . ?
C49 C50 H50B 109.5 . . ?
H50A C50 H50B 109.5 . . ?
C49 C50 H50C 109.5 . . ?
H50A C50 H50C 109.5 . . ?
H50B C50 H50C 109.5 . . ?
C49' C48' C47' 115.6(18) . . ?
C49' C48' H48C 108.4 . . ?
C47' C48' H48C 108.4 . . ?
C49' C48' H48D 108.4 . . ?
C47' C48' H48D 108.4 . . ?
H48C C48' H48D 107.4 . . ?
C48' C47' Sn2 116.3(17) . . ?
C48' C47' H47C 108.2 . . ?
Sn2 C47' H47C 108.2 . . ?
C48' C47' H47D 108.2 . . ?
Sn2 C47' H47D 108.2 . . ?
H47C C47' H47D 107.4 . . ?
C48' C49' C50' 115(2) . . ?
C48' C49' H49C 108.5 . . ?
C50' C49' H49C 108.5 . . ?
C48' C49' H49D 108.5 . . ?
C50' C49' H49D 108.5 . . ?
H49C C49' H49D 107.5 . . ?
C49' C50' H50D 109.5 . . ?
C49' C50' H50E 109.5 . . ?
H50D C50' H50E 109.5 . . ?
C49' C50' H50F 109.5 . . ?
H50D C50' H50F 109.5 . . ?
H50E C50' H50F 109.5 . . ?
N2 N1 C9 121.8(6) . . ?
N1 N2 C11 120.4(6) . . ?
N1 N2 H2A 114(4) . . ?
C11 N2 H2A 126(4) . . ?
N4 N3 C36 120.3(8) . . ?
N4 N3 H3A 117(6) . . ?
C36 N3 H3A 122(6) . . ?
N3 N4 C32 121.4(7) . . ?
C17 O2 Sn1 109.6(4) . . ?
Sn1 O4 Sn1 109.4(2) . 2_556 ?
C42 O6 Sn2 110.5(5) . . ?
Sn2 O8 Sn2 108.9(2) . 2_465 ?
C18' Sn1 O4 115.9(18) . . ?
C18' Sn1 C22 133.5(16) . . ?
O4 Sn1 C22 107.6(4) . . ?
C18' Sn1 O2 104.7(12) . . ?
O4 Sn1 O2 81.5(2) . . ?
C22 Sn1 O2 96.8(3) . . ?
O4 Sn1 C18 107.2(6) . . ?
C22 Sn1 C18 145.1(7) . . ?
O2 Sn1 C18 91.4(4) . . ?
C18' Sn1 O4 86.9(16) . 2_556 ?
O4 Sn1 O4 70.6(2) . 2_556 ?
C22 Sn1 O4 92.9(4) . 2_556 ?
O2 Sn1 O4 152.0(2) . 2_556 ?
C18 Sn1 O4 95.5(5) . 2_556 ?
C47' Sn2 O8 121.1(9) . . ?
C47' Sn2 C43 129.6(9) . . ?
O8 Sn2 C43 106.9(5) . . ?
C47' Sn2 O6 103.5(9) . . ?
O8 Sn2 O6 82.2(2) . . ?
C43 Sn2 O6 96.9(4) . . ?
C47' Sn2 O8 89.4(10) . 2_465 ?
O8 Sn2 O8 71.1(2) . 2_465 ?
C43 Sn2 O8 92.4(4) . 2_465 ?
O6 Sn2 O8 153.3(2) . 2_465 ?
O8 Sn2 C47 104.9(6) . . ?
C43 Sn2 C47 147.9(7) . . ?
O6 Sn2 C47 91.8(7) . . ?
O8 Sn2 C47 93.5(8) 2_465 . ?

loop_
_geom_bond_atom_site_label_1
_geom_bond_atom_site_label_2
_geom_bond_distance
_geom_bond_site_symmetry_2
_geom_bond_publ_flag
C1 C2 1.372(10) . ?
C1 C10 1.384(9) . ?
C1 H1 0.9300 . ?
C2 C3 1.373(12) . ?
C2 H2 0.9300 . ?
C3 C4 1.354(12) . ?
C3 H3 0.9300 . ?
C4 C5 1.401(10) . ?
C4 H4 0.9300 . ?
C5 C10 1.399(10) . ?
C5 C6 1.424(11) . ?
C6 C7 1.339(10) . ?
C6 H6 0.9300 . ?
C7 C8 1.427(10) . ?
C7 H7 0.9300 . ?
C8 O1 1.247(8) . ?
C8 C9 1.452(9) . ?
C9 N1 1.321(8) . ?
C9 C10 1.455(9) . ?
C11 C12 1.388(9) . ?
C11 C16 1.390(9) . ?
C11 N2 1.395(9) . ?
C12 C13 1.368(10) . ?
C12 H12 0.9300 . ?
C13 C14 1.384(11) . ?
C13 H13 0.9300 . ?
C14 C15 1.357(10) . ?
C14 H14 0.9300 . ?
C15 C16 1.386(10) . ?
C15 H15 0.9300 . ?
C16 C17 1.494(10) . ?
C17 O3 1.236(8) . ?
C17 O2 1.284(9) . ?
C18 C19 1.479(14) . ?
C18 Sn1 2.207(17) . ?
C18 H18A 0.9700 . ?
C18 H18B 0.9700 . ?
C19 C20 1.479(15) . ?
C19 H19A 0.9700 . ?
C19 H19B 0.9700 . ?
C20 C21 1.578(15) . ?
C20 H20A 0.9700 . ?
C20 H20B 0.9700 . ?
C21 H21A 0.9600 . ?
C21 H21B 0.9600 . ?
C21 H21C 0.9600 . ?
C18' C19' 1.497(19) . ?
C18' Sn1 1.82(4) . ?
C18' H18C 0.9700 . ?
C18' H18D 0.9700 . ?
C19' C20' 1.496(19) . ?
C19' H19C 0.9700 . ?
C19' H19D 0.9700 . ?
C20' C21' 1.530(19) . ?
C20' H20C 0.9700 . ?
C20' H20D 0.9700 . ?
C21' H21D 0.9600 . ?
C21' H21E 0.9600 . ?
C21' H21F 0.9600 . ?
C22 C23 1.544(12) . ?
C22 Sn1 2.119(12) . ?
C22 H22A 0.9700 . ?
C22 H22B 0.9700 . ?
C23 C24 1.344(12) . ?
C23 H23A 0.9700 . ?
C23 H23B 0.9700 . ?
C24 C25 1.513(12) . ?
C24 H24A 0.9700 . ?
C24 H24B 0.9700 . ?
C25 H25A 0.9600 . ?
C25 H25B 0.9600 . ?
C25 H25C 0.9600 . ?
C26 C27 1.388(13) . ?
C26 C31 1.393(12) . ?
C26 C35 1.426(13) . ?
C27 C28 1.365(15) . ?
C27 H27 0.9300 . ?
C28 C29 1.359(15) . ?
C28 H28 0.9300 . ?
C29 C30 1.393(13) . ?
C29 H29 0.9300 . ?
C30 C31 1.397(12) . ?
C30 H30 0.9300 . ?
C31 C32 1.449(11) . ?
C32 N4 1.314(10) . ?
C32 C33 1.451(11) . ?
C33 O5 1.238(9) . ?
C33 C34 1.437(11) . ?
C34 C35 1.319(12) . ?
C34 H34 0.9300 . ?
C35 H35 0.9300 . ?
C36 C37 1.392(10) . ?
C36 C41 1.394(11) . ?
C36 N3 1.400(10) . ?
C37 C38 1.373(12) . ?
C37 H37 0.9300 . ?
C38 C39 1.364(13) . ?
C38 H38 0.9300 . ?
C39 C40 1.372(11) . ?
C39 H39 0.9300 . ?
C40 C41 1.386(10) . ?
C40 H40 0.9300 . ?
C41 C42 1.489(11) . ?
C42 O7 1.232(10) . ?
C42 O6 1.293(10) . ?
C43 C44 1.528(14) . ?
C43 Sn2 2.092(15) . ?
C43 H43A 0.9700 . ?
C43 H43B 0.9700 . ?
C44 C45 1.396(15) . ?
C44 H44A 0.9700 . ?
C44 H44B 0.9700 . ?
C45 C46 1.457(15) . ?
C45 H45A 0.9700 . ?
C45 H45B 0.9700 . ?
C46 H46A 0.9600 . ?
C46 H46B 0.9600 . ?
C46 H46C 0.9600 . ?
C47 C48 1.466(16) . ?
C47 Sn2 2.29(2) . ?
C47 H47A 0.9700 . ?
C47 H47B 0.9700 . ?
C48 C49 1.451(17) . ?
C48 H48A 0.9700 . ?
C48 H48B 0.9700 . ?
C49 C50 1.505(18) . ?
C49 H49A 0.9700 . ?
C49 H49B 0.9700 . ?
C50 H50A 0.9600 . ?
C50 H50B 0.9600 . ?
C50 H50C 0.9600 . ?
C48' C49' 1.478(18) . ?
C48' C47' 1.508(17) . ?
C48' H48C 0.9700 . ?
C48' H48D 0.9700 . ?
C47' Sn2 1.92(2) . ?
C47' H47C 0.9700 . ?
C47' H47D 0.9700 . ?
C49' C50' 1.516(18) . ?
C49' H49C 0.9700 . ?
C49' H49D 0.9700 . ?
C50' H50D 0.9600 . ?
C50' H50E 0.9600 . ?
C50' H50F 0.9600 . ?
N1 N2 1.310(7) . ?
N2 H2A 0.85(2) . ?
N3 N4 1.307(9) . ?
N3 H3A 0.85(2) . ?
O2 Sn1 2.165(4) . ?
O4 Sn1 2.034(6) . ?
O4 Sn1 2.243(5) 2_556 ?
O6 Sn2 2.144(5) . ?
O8 Sn2 2.018(6) . ?
O8 Sn2 2.254(5) 2_465 ?
Sn1 O4 2.243(5) 2_556 ?
Sn2 O8 2.254(5) 2_465 ?

loop_
_geom_hbond_atom_site_label_D
_geom_hbond_atom_site_label_H
_geom_hbond_atom_site_label_A
_geom_hbond_distance_DH
_geom_hbond_distance_HA
_geom_hbond_distance_DA
_geom_hbond_angle_DHA
_geom_hbond_site_symmetry_A
N2 H2A O1 0.85(2) 1.89(4) 2.597(8) 140(6) .
N2 H2A O2 0.85(2) 2.08(5) 2.648(7) 124(5) .
N3 H3A O5 0.85(2) 1.92(6) 2.594(9) 135(8) .
N3 H3A O6 0.85(2) 2.04(7) 2.651(10) 128(7) .

loop_
_geom_torsion_atom_site_label_1
_geom_torsion_atom_site_label_2
_geom_torsion_atom_site_label_3
_geom_torsion_atom_site_label_4
_geom_torsion
_geom_torsion_site_symmetry_1
_geom_torsion_site_symmetry_2
_geom_torsion_site_symmetry_3
_geom_torsion_site_symmetry_4
_geom_torsion_publ_flag
C10 C1 C2 C3 1.3(13) . . . . ?
C1 C2 C3 C4 -1.0(15) . . . . ?
C2 C3 C4 C5 0.5(14) . . . . ?
C3 C4 C5 C10 -0.3(13) . . . . ?
C3 C4 C5 C6 -179.9(8) . . . . ?
C10 C5 C6 C7 1.5(12) . . . . ?
C4 C5 C6 C7 -179.0(8) . . . . ?
C5 C6 C7 C8 -1.4(13) . . . . ?
C6 C7 C8 O1 179.3(8) . . . . ?
C6 C7 C8 C9 0.4(12) . . . . ?
O1 C8 C9 N1 4.2(11) . . . . ?
C7 C8 C9 N1 -176.9(7) . . . . ?
O1 C8 C9 C10 -178.4(7) . . . . ?
C7 C8 C9 C10 0.5(10) . . . . ?
C2 C1 C10 C5 -1.2(12) . . . . ?
C2 C1 C10 C9 179.6(7) . . . . ?
C4 C5 C10 C1 0.7(11) . . . . ?
C6 C5 C10 C1 -179.8(7) . . . . ?
C4 C5 C10 C9 179.9(7) . . . . ?
C6 C5 C10 C9 -0.5(11) . . . . ?
N1 C9 C10 C1 -3.6(10) . . . . ?
C8 C9 C10 C1 178.8(7) . . . . ?
N1 C9 C10 C5 177.2(7) . . . . ?
C8 C9 C10 C5 -0.4(10) . . . . ?
C16 C11 C12 C13 0.1(12) . . . . ?
N2 C11 C12 C13 179.4(7) . . . . ?
C11 C12 C13 C14 0.1(13) . . . . ?
C12 C13 C14 C15 0.1(13) . . . . ?
C13 C14 C15 C16 -0.4(13) . . . . ?
C14 C15 C16 C11 0.5(12) . . . . ?
C14 C15 C16 C17 180.0(8) . . . . ?
C12 C11 C16 C15 -0.3(11) . . . . ?
N2 C11 C16 C15 -179.6(7) . . . . ?
C12 C11 C16 C17 -179.7(7) . . . . ?
N2 C11 C16 C17 1.0(11) . . . . ?
C15 C16 C17 O3 2.1(12) . . . . ?
C11 C16 C17 O3 -178.4(8) . . . . ?
C15 C16 C17 O2 -179.4(7) . . . . ?
C11 C16 C17 O2 0.0(12) . . . . ?
Sn1 C18 C19 C20 -65(2) . . . . ?
C18 C19 C20 C21 172.7(15) . . . . ?
Sn1 C18' C19' C20' 164(4) . . . . ?
C18' C19' C20' C21' 167(4) . . . . ?
Sn1 C22 C23 C24 70.0(18) . . . . ?
C22 C23 C24 C25 -179.2(12) . . . . ?
C31 C26 C27 C28 1.2(16) . . . . ?
C35 C26 C27 C28 -179.5(10) . . . . ?
C26 C27 C28 C29 -0.5(19) . . . . ?
C27 C28 C29 C30 0(2) . . . . ?
C28 C29 C30 C31 0.4(17) . . . . ?
C27 C26 C31 C30 -1.1(13) . . . . ?
C35 C26 C31 C30 179.6(8) . . . . ?
C27 C26 C31 C32 179.0(8) . . . . ?
C35 C26 C31 C32 -0.2(13) . . . . ?
C29 C30 C31 C26 0.3(14) . . . . ?
C29 C30 C31 C32 -179.8(9) . . . . ?
C26 C31 C32 N4 179.6(8) . . . . ?
C30 C31 C32 N4 -0.3(12) . . . . ?
C26 C31 C32 C33 -0.4(12) . . . . ?
C30 C31 C32 C33 179.7(8) . . . . ?
N4 C32 C33 O5 1.0(13) . . . . ?
C31 C32 C33 O5 -179.0(8) . . . . ?
N4 C32 C33 C34 -179.8(8) . . . . ?
C31 C32 C33 C34 0.2(11) . . . . ?
O5 C33 C34 C35 179.9(9) . . . . ?
C32 C33 C34 C35 0.7(13) . . . . ?
C33 C34 C35 C26 -1.4(15) . . . . ?
C27 C26 C35 C34 -178.0(10) . . . . ?
C31 C26 C35 C34 1.2(15) . . . . ?
C41 C36 C37 C38 -0.1(13) . . . . ?
N3 C36 C37 C38 -179.5(8) . . . . ?
C36 C37 C38 C39 -0.7(15) . . . . ?
C37 C38 C39 C40 1.3(16) . . . . ?
C38 C39 C40 C41 -1.0(15) . . . . ?
C39 C40 C41 C36 0.1(13) . . . . ?
C39 C40 C41 C42 179.1(8) . . . . ?
C37 C36 C41 C40 0.4(12) . . . . ?
N3 C36 C41 C40 179.7(7) . . . . ?
C37 C36 C41 C42 -178.5(8) . . . . ?
N3 C36 C41 C42 0.8(13) . . . . ?
C40 C41 C42 O7 -1.0(14) . . . . ?
C36 C41 C42 O7 177.9(9) . . . . ?
C40 C41 C42 O6 -178.6(8) . . . . ?
C36 C41 C42 O6 0.3(13) . . . . ?
Sn2 C43 C44 C45 -177.6(16) . . . . ?
C43 C44 C45 C46 -155.4(18) . . . . ?
Sn2 C47 C48 C49 47(3) . . . . ?
C47 C48 C49 C50 -178(4) . . . . ?
C49' C48' C47' Sn2 -178(2) . . . . ?
C47' C48' C49' C50' -171(4) . . . . ?
C8 C9 N1 N2 -1.2(11) . . . . ?
C10 C9 N1 N2 -178.7(6) . . . . ?
C9 N1 N2 C11 178.4(6) . . . . ?
C12 C11 N2 N1 0.2(10) . . . . ?
C16 C11 N2 N1 179.5(6) . . . . ?
C37 C36 N3 N4 0.1(11) . . . . ?
C41 C36 N3 N4 -179.2(7) . . . . ?
C36 N3 N4 C32 179.4(7) . . . . ?
C31 C32 N4 N3 -180.0(7) . . . . ?
C33 C32 N4 N3 0.0(12) . . . . ?
O3 C17 O2 Sn1 -0.6(11) . . . . ?
C16 C17 O2 Sn1 -179.0(5) . . . . ?
O7 C42 O6 Sn2 1.0(12) . . . . ?
C41 C42 O6 Sn2 178.5(6) . . . . ?
C19' C18' Sn1 O4 -117(4) . . . . ?
C19' C18' Sn1 C22 41(5) . . . . ?
C19' C18' Sn1 O2 156(4) . . . . ?
C19' C18' Sn1 O4 -50(4) . . . 2_556 ?
